data_7153857
loop_
_publ_author_name
'Huynh, Thi Ngoc Tram'
'Retailleau, Pascal'
'Denhez, Cl\'ement'
'Nguyen, Kim Phi Phung'
'Guillaume, Dom'

_publ_section_title
;
 Regioselective synthesis of 3,4,5-trisubstituted 2-aminofurans.
;
_journal_issue 28
_journal_name_full 'Organic &amp; biomolecular chemistry'
_journal_page_first 5098
_journal_page_last 5101
_journal_paper_doi 10.1039/c4ob01037j
_journal_volume 12
_journal_year 2014
_chemical_formula_moiety 'C21 H20 N2 O6 S'
_chemical_formula_sum 'C21 H20 N2 O6 S'
_chemical_formula_weight 428.45
_chemical_name_systematic
; 
methyl 5-(tert-butylamino)-2-(4-nitrophenyl)-4-(thiophene-2-carbonyl)
furan-3-carboxylate
;
_space_group_IT_number 19
_symmetry_cell_setting orthorhombic
_symmetry_space_group_name_Hall 'P 2ac 2ab'
_symmetry_space_group_name_H-M 'P 21 21 21'
_atom_sites_solution_hydrogens difmap
_atom_sites_solution_primary direct
_atom_sites_solution_secondary difmap
_audit_creation_method SHELXL-97
_cell_angle_alpha 90.00
_cell_angle_beta 90.00
_cell_angle_gamma 90.00
_cell_formula_units_Z 4
_cell_length_a 8.534(2)
_cell_length_b 15.242(4)
_cell_length_c 16.014(4)
_cell_measurement_reflns_used 2681
_cell_measurement_temperature 293(2)
_cell_measurement_theta_max 27.485
_cell_measurement_theta_min 0.407
_cell_volume 2083.0(9)
_computing_cell_refinement 'DENZO (Otwinowski & Minor, 1997); COLLECT (Nonius B.V., 1999)'
_computing_data_collection 'DENZO (Otwinowski & Minor, 1997); COLLECT (Nonius B.V., 1999)'
_computing_data_reduction 'SCALEPACK (Otwinowski & Minor, 1997)'
_computing_molecular_graphics 'PLATON (Spek, 2003)'
_computing_publication_material 'SHELXL97 (Sheldrick, 2008)'
_computing_structure_refinement 'SHELXL97 (Sheldrick, 2008); CRYSTALBUILDER (Welter, 2006)'
_computing_structure_solution 'SHELXS97 (Sheldrick, 2008)'
_diffrn_ambient_temperature 293(2)
_diffrn_detector_area_resol_mean 9
_diffrn_measured_fraction_theta_full 0.992
_diffrn_measured_fraction_theta_max 0.992
_diffrn_measurement_device_type 'Nonius kappa-CCD diffractometer'
_diffrn_measurement_method 'phi and omega scans'
_diffrn_radiation_monochromator graphite
_diffrn_radiation_type MoK\a
_diffrn_radiation_wavelength 0.71070
_diffrn_reflns_av_R_equivalents 0.0000
_diffrn_reflns_av_sigmaI/netI 0.0235
_diffrn_reflns_limit_h_max 11
_diffrn_reflns_limit_h_min -11
_diffrn_reflns_limit_k_max 19
_diffrn_reflns_limit_k_min -19
_diffrn_reflns_limit_l_max 20
_diffrn_reflns_limit_l_min -20
_diffrn_reflns_number 27119
_diffrn_reflns_theta_full 27.39
_diffrn_reflns_theta_max 27.39
_diffrn_reflns_theta_min 2.87
_diffrn_source 'fine-focus sealed tube'
_diffrn_source_type 'Nonius Kappa CCD'
_diffrn_standards_number 0
_exptl_absorpt_coefficient_mu 0.196
_exptl_absorpt_correction_T_max 0.97
_exptl_absorpt_correction_T_min 0.88
_exptl_absorpt_correction_type multi-scan
_exptl_absorpt_process_details 'Scalepack (Otwinowski & Minor, 1997)'
_exptl_crystal_colour orange
_exptl_crystal_density_diffrn 1.366
_exptl_crystal_density_method 'not measured'
_exptl_crystal_description parallelepiped
_exptl_crystal_F_000 896
_exptl_crystal_size_max 0.58
_exptl_crystal_size_mid 0.29
_exptl_crystal_size_min 0.24
_refine_diff_density_max 0.136
_refine_diff_density_min -0.155
_refine_diff_density_rms 0.030
_refine_ls_abs_structure_details 'Flack H D (1983), Acta Cryst. A39, 876-881;2030 Friedel pairs'
_refine_ls_abs_structure_Flack -0.04(7)
_refine_ls_extinction_coef 0.028(3)
_refine_ls_extinction_expression Fc^*^=kFc[1+0.001xFc^2^\l^3^/sin(2\q)]^-1/4^
_refine_ls_extinction_method SHELXL
_refine_ls_goodness_of_fit_ref 1.047
_refine_ls_hydrogen_treatment mixed
_refine_ls_matrix_type full
_refine_ls_number_parameters 279
_refine_ls_number_reflns 4692
_refine_ls_number_restraints 1
_refine_ls_restrained_S_all 1.047
_refine_ls_R_factor_all 0.0463
_refine_ls_R_factor_gt 0.0347
_refine_ls_shift/su_max 0.000
_refine_ls_shift/su_mean 0.000
_refine_ls_structure_factor_coef Fsqd
_refine_ls_weighting_details 'calc w=1/[\s^2^(Fo^2^)+(0.0391P)^2^+0.3701P] where P=(Fo^2^+2Fc^2^)/3'
_refine_ls_weighting_scheme calc
_refine_ls_wR_factor_gt 0.0800
_refine_ls_wR_factor_ref 0.0871
_reflns_number_gt 4006
_reflns_number_total 4703
_reflns_threshold_expression >2sigma(I)
_cod_data_source_file c4ob01037j2.cif
_cod_data_source_block ntn157f1
_cod_depositor_comments 'Adding full bibliography for 7153857--7153858.cif.'
_cod_database_code 7153857

loop_
_symmetry_equiv_pos_as_xyz
'x, y, z'
'-x+1/2, -y, z+1/2'
'x+1/2, -y+1/2, -z'
'-x, y+1/2, -z+1/2'

loop_
_atom_site_label
_atom_site_type_symbol
_atom_site_fract_x
_atom_site_fract_y
_atom_site_fract_z
_atom_site_U_iso_or_equiv
_atom_site_adp_type
_atom_site_occupancy
_atom_site_symmetry_multiplicity
_atom_site_calc_flag
_atom_site_refinement_flags
S1" S 0.44608(7) 0.44747(3) 0.37961(3) 0.05678(15) Uani 1 1 d .
C1" C 0.3122(2) 0.60763(11) 0.34333(11) 0.0456(4) Uani 1 1 d .
O1" O 0.21326(17) 0.57211(9) 0.29728(10) 0.0654(4) Uani 1 1 d .
C2" C 0.3989(2) 0.55391(11) 0.40472(11) 0.0452(4) Uani 1 1 d .
C3" C 0.4460(2) 0.57446(12) 0.48409(12) 0.0520(4) Uani 1 1 d .
H3" H 0.4289 0.6286 0.5092 0.062 Uiso 1 1 calc R
C4" C 0.5237(3) 0.50382(14) 0.52331(13) 0.0617(5) Uani 1 1 d .
H4" H 0.5640 0.5063 0.5772 0.074 Uiso 1 1 calc R
C5" C 0.5332(3) 0.43177(13) 0.47355(13) 0.0622(5) Uani 1 1 d .
H5" H 0.5820 0.3798 0.4893 0.075 Uiso 1 1 calc R
O1 O 0.27295(13) 0.84041(7) 0.30872(8) 0.0453(3) Uani 1 1 d .
O2 O 0.65598(18) 0.76172(10) 0.47791(9) 0.0666(4) Uani 1 1 d .
O3 O 0.67733(15) 0.67269(9) 0.36715(9) 0.0535(3) Uani 1 1 d .
C2 C 0.23428(19) 0.75591(11) 0.29734(11) 0.0428(4) Uani 1 1 d .
C3 C 0.3393(2) 0.70068(11) 0.33799(10) 0.0412(4) Uani 1 1 d .
C4 C 0.45413(19) 0.75920(10) 0.37438(10) 0.0404(3) Uani 1 1 d .
C5 C 0.40995(19) 0.84289(11) 0.35681(10) 0.0420(4) Uani 1 1 d .
C6 C 0.6048(2) 0.73305(11) 0.41324(12) 0.0463(4) Uani 1 1 d .
C7 C 0.8178(3) 0.63438(16) 0.40363(17) 0.0731(6) Uani 1 1 d .
H7A H 0.8914 0.6801 0.4163 0.110 Uiso 1 1 calc R
H7B H 0.8639 0.5941 0.3647 0.110 Uiso 1 1 calc R
H7C H 0.7906 0.6037 0.4540 0.110 Uiso 1 1 calc R
C8 C -0.0059(2) 0.79983(13) 0.21448(12) 0.0511(4) Uani 1 1 d .
C9 C -0.0833(3) 0.85462(16) 0.28212(15) 0.0703(6) Uani 1 1 d .
H9A H -0.1296 0.8166 0.3230 0.105 Uiso 1 1 calc R
H9B H -0.1632 0.8908 0.2577 0.105 Uiso 1 1 calc R
H9C H -0.0061 0.8912 0.3084 0.105 Uiso 1 1 calc R
N1' N 0.6059(2) 1.19416(10) 0.41096(11) 0.0556(4) Uani 1 1 d .
O1' O 0.6967(3) 1.20990(11) 0.46819(11) 0.0895(6) Uani 1 1 d .
O2' O 0.5531(2) 1.25087(9) 0.36467(11) 0.0747(4) Uani 1 1 d .
N1 N 0.10830(19) 0.73763(11) 0.25165(10) 0.0519(4) Uani 1 1 d D
H1N H 0.095(3) 0.6823(11) 0.2443(13) 0.062 Uiso 1 1 d D
C10 C 0.0727(3) 0.85862(17) 0.15072(14) 0.0719(6) Uani 1 1 d .
H10A H 0.1565 0.8904 0.1769 0.108 Uiso 1 1 calc R
H10B H -0.0026 0.8993 0.1287 0.108 Uiso 1 1 calc R
H10C H 0.1139 0.8234 0.1061 0.108 Uiso 1 1 calc R
C11 C -0.1272(3) 0.74171(17) 0.17278(16) 0.0757(7) Uani 1 1 d .
H11A H -0.0775 0.7066 0.1306 0.114 Uiso 1 1 calc R
H11B H -0.2065 0.7776 0.1475 0.114 Uiso 1 1 calc R
H11C H -0.1744 0.7041 0.2138 0.114 Uiso 1 1 calc R
C1' C 0.4655(2) 0.93188(10) 0.37104(11) 0.0415(4) Uani 1 1 d .
C2' C 0.4094(2) 0.99972(11) 0.32012(12) 0.0475(4) Uani 1 1 d .
H2' H 0.3396 0.9868 0.2773 0.057 Uiso 1 1 calc R
C3' C 0.4563(2) 1.08528(11) 0.33260(12) 0.0492(4) Uani 1 1 d .
H3' H 0.4196 1.1300 0.2983 0.059 Uiso 1 1 calc R
C4' C 0.5587(2) 1.10306(11) 0.39684(11) 0.0459(4) Uani 1 1 d .
C5' C 0.6154(2) 1.03866(12) 0.44822(13) 0.0529(5) Uani 1 1 d .
H5' H 0.6845 1.0525 0.4911 0.063 Uiso 1 1 calc R
C6' C 0.5687(2) 0.95284(12) 0.43554(12) 0.0517(4) Uani 1 1 d .
H6' H 0.6063 0.9087 0.4703 0.062 Uiso 1 1 calc R

loop_
_atom_site_aniso_label
_atom_site_aniso_U_11
_atom_site_aniso_U_22
_atom_site_aniso_U_33
_atom_site_aniso_U_23
_atom_site_aniso_U_13
_atom_site_aniso_U_12
S1" 0.0768(3) 0.0357(2) 0.0578(3) -0.0018(2) 0.0021(3) 0.0055(2)
C1" 0.0485(9) 0.0368(9) 0.0515(10) -0.0011(7) -0.0009(8) -0.0026(7)
O1" 0.0676(9) 0.0435(8) 0.0852(10) -0.0051(7) -0.0233(8) -0.0089(6)
C2" 0.0502(9) 0.0333(8) 0.0521(9) 0.0016(7) 0.0025(7) -0.0003(7)
C3" 0.0624(11) 0.0396(9) 0.0538(10) -0.0015(7) 0.0057(9) 0.0022(8)
C4" 0.0779(14) 0.0522(11) 0.0550(11) 0.0046(9) -0.0070(10) 0.0049(10)
C5" 0.0790(14) 0.0442(10) 0.0633(12) 0.0086(9) 0.0026(11) 0.0129(10)
O1 0.0424(6) 0.0364(6) 0.0570(7) 0.0029(5) -0.0137(5) -0.0014(5)
O2 0.0743(10) 0.0516(8) 0.0740(10) -0.0083(7) -0.0362(8) 0.0084(7)
O3 0.0439(7) 0.0538(7) 0.0628(8) 0.0039(6) -0.0030(6) 0.0077(6)
C2 0.0416(9) 0.0383(9) 0.0485(9) -0.0010(7) -0.0049(7) -0.0028(7)
C3 0.0433(9) 0.0362(8) 0.0443(9) 0.0003(7) -0.0044(7) -0.0019(7)
C4 0.0400(8) 0.0377(8) 0.0436(8) 0.0014(7) -0.0051(7) -0.0012(7)
C5 0.0390(8) 0.0399(8) 0.0471(9) 0.0017(7) -0.0084(7) -0.0016(7)
C6 0.0454(9) 0.0368(9) 0.0567(10) 0.0068(8) -0.0087(8) -0.0025(7)
C7 0.0519(12) 0.0683(14) 0.0992(17) 0.0123(12) -0.0073(12) 0.0185(11)
C8 0.0431(9) 0.0551(10) 0.0550(10) 0.0024(9) -0.0111(8) 0.0020(8)
C9 0.0630(13) 0.0744(15) 0.0735(14) -0.0052(12) -0.0025(11) 0.0138(11)
N1' 0.0674(10) 0.0364(8) 0.0631(10) -0.0040(8) 0.0067(9) -0.0040(8)
O1' 0.1314(16) 0.0536(10) 0.0835(11) -0.0029(8) -0.0315(12) -0.0260(10)
O2' 0.0894(11) 0.0366(7) 0.0981(11) 0.0053(8) -0.0057(10) 0.0017(8)
N1 0.0475(9) 0.0435(8) 0.0648(10) -0.0024(8) -0.0177(7) -0.0027(7)
C10 0.0627(13) 0.0815(15) 0.0714(13) 0.0236(12) -0.0071(11) 0.0025(12)
C11 0.0621(13) 0.0816(16) 0.0833(15) -0.0027(13) -0.0307(12) -0.0071(12)
C1' 0.0418(8) 0.0359(8) 0.0467(9) 0.0022(7) -0.0007(7) -0.0016(7)
C2' 0.0487(9) 0.0409(9) 0.0530(10) 0.0045(8) -0.0076(8) -0.0013(7)
C3' 0.0529(10) 0.0374(8) 0.0572(10) 0.0058(7) -0.0015(9) 0.0031(7)
C4' 0.0501(10) 0.0338(8) 0.0537(10) -0.0031(7) 0.0059(8) -0.0023(7)
C5' 0.0589(11) 0.0419(10) 0.0578(11) -0.0005(8) -0.0122(9) -0.0058(9)
C6' 0.0576(11) 0.0387(9) 0.0589(10) 0.0051(8) -0.0150(9) -0.0029(8)

loop_
_atom_type_symbol
_atom_type_description
_atom_type_scat_dispersion_real
_atom_type_scat_dispersion_imag
_atom_type_scat_source
C C 0.0033 0.0016 'International Tables Vol C Tables 4.2.6.8 and 6.1.1.4'
H H 0.0000 0.0000 'International Tables Vol C Tables 4.2.6.8 and 6.1.1.4'
N N 0.0061 0.0033 'International Tables Vol C Tables 4.2.6.8 and 6.1.1.4'
O O 0.0106 0.0060 'International Tables Vol C Tables 4.2.6.8 and 6.1.1.4'
S S 0.1246 0.1234 'International Tables Vol C Tables 4.2.6.8 and 6.1.1.4'

loop_
_geom_angle_atom_site_label_1
_geom_angle_atom_site_label_2
_geom_angle_atom_site_label_3
_geom_angle
C5" S1" C2" 91.63(9)
O1" C1" C3 120.16(16)
O1" C1" C2" 119.52(16)
C3 C1" C2" 120.31(15)
C3" C2" C1" 129.62(16)
C3" C2" S1" 111.36(13)
C1" C2" S1" 118.98(13)
C2" C3" C4" 112.11(17)
C2" C3" H3" 123.9
C4" C3" H3" 123.9
C5" C4" C3" 112.55(19)
C5" C4" H4" 123.7
C3" C4" H4" 123.7
C4" C5" S1" 112.33(16)
C4" C5" H5" 123.8
S1" C5" H5" 123.8
C2 O1 C5 107.81(12)
C6 O3 C7 115.94(16)
N1 C2 O1 118.33(15)
N1 C2 C3 130.65(16)
O1 C2 C3 111.02(14)
C2 C3 C1" 121.34(15)
C2 C3 C4 104.57(14)
C1" C3 C4 133.80(16)
C5 C4 C3 107.89(14)
C5 C4 C6 125.41(15)
C3 C4 C6 126.17(15)
C4 C5 O1 108.67(13)
C4 C5 C1' 138.77(15)
O1 C5 C1' 112.53(14)
O2 C6 O3 123.90(17)
O2 C6 C4 125.24(17)
O3 C6 C4 110.86(15)
O3 C7 H7A 109.5
O3 C7 H7B 109.5
H7A C7 H7B 109.5
O3 C7 H7C 109.5
H7A C7 H7C 109.5
H7B C7 H7C 109.5
N1 C8 C10 110.94(16)
N1 C8 C11 104.58(17)
C10 C8 C11 110.53(18)
N1 C8 C9 110.53(16)
C10 C8 C9 110.36(19)
C11 C8 C9 109.76(18)
C8 C9 H9A 109.5
C8 C9 H9B 109.5
H9A C9 H9B 109.5
C8 C9 H9C 109.5
H9A C9 H9C 109.5
H9B C9 H9C 109.5
O1' N1' O2' 123.21(17)
O1' N1' C4' 118.41(17)
O2' N1' C4' 118.38(17)
C2 N1 C8 128.16(16)
C2 N1 H1N 112.7(15)
C8 N1 H1N 119.1(15)
C8 C10 H10A 109.5
C8 C10 H10B 109.5
H10A C10 H10B 109.5
C8 C10 H10C 109.5
H10A C10 H10C 109.5
H10B C10 H10C 109.5
C8 C11 H11A 109.5
C8 C11 H11B 109.5
H11A C11 H11B 109.5
C8 C11 H11C 109.5
H11A C11 H11C 109.5
H11B C11 H11C 109.5
C6' C1' C2' 118.53(15)
C6' C1' C5 122.37(15)
C2' C1' C5 119.07(15)
C3' C2' C1' 120.98(17)
C3' C2' H2' 119.5
C1' C2' H2' 119.5
C4' C3' C2' 118.60(17)
C4' C3' H3' 120.7
C2' C3' H3' 120.7
C5' C4' C3' 122.15(16)
C5' C4' N1' 119.37(17)
C3' C4' N1' 118.47(16)
C4' C5' C6' 119.22(18)
C4' C5' H5' 120.4
C6' C5' H5' 120.4
C5' C6' C1' 120.51(17)
C5' C6' H6' 119.7
C1' C6' H6' 119.7

loop_
_geom_bond_atom_site_label_1
_geom_bond_atom_site_label_2
_geom_bond_distance
S1" C5" 1.695(2)
S1" C2" 1.7193(18)
C1" O1" 1.245(2)
C1" C3 1.440(2)
C1" C2" 1.478(2)
C2" C3" 1.369(3)
C3" C4" 1.412(3)
C3" H3" 0.9300
C4" C5" 1.359(3)
C4" H4" 0.9300
C5" H5" 0.9300
O1 C2 1.342(2)
O1 C5 1.4005(19)
O2 C6 1.206(2)
O3 C6 1.332(2)
O3 C7 1.456(2)
C2 N1 1.330(2)
C2 C3 1.391(2)
C3 C4 1.447(2)
C4 C5 1.360(2)
C4 C6 1.483(2)
C5 C1' 1.455(2)
C7 H7A 0.9600
C7 H7B 0.9600
C7 H7C 0.9600
C8 N1 1.484(2)
C8 C10 1.515(3)
C8 C11 1.517(3)
C8 C9 1.519(3)
C9 H9A 0.9600
C9 H9B 0.9600
C9 H9C 0.9600
N1' O1' 1.224(2)
N1' O2' 1.225(2)
N1' C4' 1.463(2)
N1 H1N 0.859(16)
C10 H10A 0.9600
C10 H10B 0.9600
C10 H10C 0.9600
C11 H11A 0.9600
C11 H11B 0.9600
C11 H11C 0.9600
C1' C6' 1.394(3)
C1' C2' 1.401(2)
C2' C3' 1.379(3)
C2' H2' 0.9300
C3' C4' 1.377(3)
C3' H3' 0.9300
C4' C5' 1.369(3)
C5' C6' 1.383(3)
C5' H5' 0.9300
C6' H6' 0.9300

loop_
_geom_torsion_atom_site_label_1
_geom_torsion_atom_site_label_2
_geom_torsion_atom_site_label_3
_geom_torsion_atom_site_label_4
_geom_torsion
O1" C1" C2" C3" -142.8(2)
C3 C1" C2" C3" 35.8(3)
O1" C1" C2" S1" 34.3(2)
C3 C1" C2" S1" -147.04(15)
C5" S1" C2" C3" -1.67(16)
C5" S1" C2" C1" -179.31(16)
C1" C2" C3" C4" 178.72(19)
S1" C2" C3" C4" 1.4(2)
C2" C3" C4" C5" -0.3(3)
C3" C4" C5" S1" -1.0(3)
C2" S1" C5" C4" 1.53(19)
C5 O1 C2 N1 -178.76(15)
C5 O1 C2 C3 1.35(19)
N1 C2 C3 C1" -7.3(3)
O1 C2 C3 C1" 172.52(16)
N1 C2 C3 C4 177.99(18)
O1 C2 C3 C4 -2.14(19)
O1" C1" C3 C2 15.3(3)
C2" C1" C3 C2 -163.36(17)
O1" C1" C3 C4 -171.88(18)
C2" C1" C3 C4 9.5(3)
C2 C3 C4 C5 2.13(19)
C1" C3 C4 C5 -171.54(19)
C2 C3 C4 C6 -169.81(16)
C1" C3 C4 C6 16.5(3)
C3 C4 C5 O1 -1.40(19)
C6 C4 C5 O1 170.62(15)
C3 C4 C5 C1' -178.9(2)
C6 C4 C5 C1' -6.9(3)
C2 O1 C5 C4 0.08(19)
C2 O1 C5 C1' 178.32(14)
C7 O3 C6 O2 6.6(3)
C7 O3 C6 C4 -173.17(16)
C5 C4 C6 O2 53.5(3)
C3 C4 C6 O2 -135.9(2)
C5 C4 C6 O3 -126.76(19)
C3 C4 C6 O3 43.8(2)
O1 C2 N1 C8 -4.5(3)
C3 C2 N1 C8 175.40(19)
C10 C8 N1 C2 63.1(3)
C11 C8 N1 C2 -177.67(19)
C9 C8 N1 C2 -59.6(3)
C4 C5 C1' C6' -22.0(3)
O1 C5 C1' C6' 160.53(16)
C4 C5 C1' C2' 160.3(2)
O1 C5 C1' C2' -17.2(2)
C6' C1' C2' C3' 0.7(3)
C5 C1' C2' C3' 178.58(18)
C1' C2' C3' C4' -0.6(3)
C2' C3' C4' C5' 0.2(3)
C2' C3' C4' N1' -178.81(17)
O1' N1' C4' C5' 0.8(3)
O2' N1' C4' C5' -179.52(19)
O1' N1' C4' C3' 179.88(19)
O2' N1' C4' C3' -0.5(3)
C3' C4' C5' C6' 0.0(3)
N1' C4' C5' C6' 178.97(18)
C4' C5' C6' C1' 0.2(3)
C2' C1' C6' C5' -0.6(3)
C5 C1' C6' C5' -178.33(18)
